data_1551904
loop_
_publ_author_name
'J. Lopez-Cabrelles'
'S. Manas-Valero'
'I. J. Vitorica-Yrezabal'
'P. J. Bereciartua'
'J. A. Rodriguez-Velamazan'
'J. C. Waerenborgh'
'B. J. C. Vieira'
'D. Davidovikj'
'P. G. Steeneken'
'H. S. J. van der Zant'
'G. Minguez Espallargas'
'E. Coronado'

_publ_section_title
;
 Isoreticular two-dimensional magnetic coordination polymers prepared
 through pre-synthetic ligand functionalization
;
_journal_name_full 'Nature Chemistry'
_journal_page_first 1001
_journal_page_last 1007
_journal_paper_doi 10.1038/s41557-018-0113-9
_journal_volume 10
_journal_year 2018
_chemical_formula_moiety '0.5(C28 H20 Fe2 N8)'
_chemical_formula_sum 'C14 H10 Fe N4'
_chemical_formula_weight 290.11
_space_group_crystal_system monoclinic
_space_group_IT_number 15
_space_group_name_Hall '-C 2yc'
_space_group_name_H-M_alt 'C 1 2/c 1'
_atom_sites_solution_hydrogens geom
_atom_sites_solution_primary dual
_cell_angle_alpha 90
_cell_angle_beta 96.965(13)
_cell_angle_gamma 90
_cell_formula_units_Z 4
_cell_length_a 8.3356(14)
_cell_length_b 8.3352(11)
_cell_length_c 18.758(3)
_cell_measurement_reflns_used 2694
_cell_measurement_temperature 293(2)
_cell_measurement_theta_max 24.5070
_cell_measurement_theta_min 2.1060
_cell_volume 1293.7(3)
_computing_cell_refinement 'CrysAlisPro 1.171.38.46 (Rigaku OD, 2015)'
_computing_data_collection 'CrysAlisPro 1.171.38.46 (Rigaku OD, 2015)'
_computing_data_reduction 'CrysAlisPro 1.171.38.46 (Rigaku OD, 2015)'
_computing_molecular_graphics 'Olex2 (Dolomanov et al., 2009)'
_computing_publication_material 'Olex2 (Dolomanov et al., 2009)'
_computing_structure_refinement 'ShelXL (Sheldrick, 2015)'
_computing_structure_solution 'ShelXT (Sheldrick, 2015)'
_diffrn_ambient_temperature 293(2)
_diffrn_detector 'CCD plate'
_diffrn_measured_fraction_theta_full 0.996
_diffrn_measured_fraction_theta_max 0.992
_diffrn_measurement_details
;
List of Runs (angles in degrees, time in seconds):

  # Type    Start    End  Width  t~exp~   \w     \q     \k     \f   Frames
--------------------------------------------------------------------------
  1  \w   -145.00  24.00   1.00    0.20    --   30.00   0.00   0.00  169
  2  \w   -145.00  24.00   1.00    0.20    --   30.00   0.00 120.00  169
  3  \w   -145.00  24.00   1.00    0.20    --   30.00   0.00 240.00  169
  4  \f      0.00 179.00   1.00    0.20   0.00   0.00   0.00    --   179
;
_diffrn_measurement_device 'abstract diffractometer'
_diffrn_measurement_device_type 'dectris-CrysAlisPro-abstract goniometer imported dectris images'
_diffrn_measurement_method '\w and \f scans'
_diffrn_orient_matrix_type 'CrysAlisPro convention (1999,Acta A55,543-557)'
_diffrn_orient_matrix_UB_11 0.0137184000
_diffrn_orient_matrix_UB_12 -0.0813136000
_diffrn_orient_matrix_UB_13 -0.0018748000
_diffrn_orient_matrix_UB_21 0.0052567000
_diffrn_orient_matrix_UB_22 -0.0051066000
_diffrn_orient_matrix_UB_23 0.0368481000
_diffrn_orient_matrix_UB_31 -0.0819956000
_diffrn_orient_matrix_UB_32 -0.0139213000
_diffrn_orient_matrix_UB_33 -0.0025573000
_diffrn_radiation_monochromator synchrotron
_diffrn_radiation_probe x-ray
_diffrn_radiation_type synchrotron
_diffrn_radiation_wavelength 0.6889
_diffrn_reflns_av_unetI/netI 0.0524
_diffrn_reflns_Laue_measured_fraction_full 0.996
_diffrn_reflns_Laue_measured_fraction_max 0.992
_diffrn_reflns_limit_h_max 10
_diffrn_reflns_limit_h_min -10
_diffrn_reflns_limit_k_max 10
_diffrn_reflns_limit_k_min -10
_diffrn_reflns_limit_l_max 22
_diffrn_reflns_limit_l_min -21
_diffrn_reflns_number 1167
_diffrn_reflns_point_group_measured_fraction_full 0.996
_diffrn_reflns_point_group_measured_fraction_max 0.992
_diffrn_reflns_theta_full 24.415
_diffrn_reflns_theta_max 24.532
_diffrn_reflns_theta_min 2.120
_diffrn_source synchrotron
_exptl_absorpt_coefficient_mu 1.067
_exptl_absorpt_correction_T_max 1.00000
_exptl_absorpt_correction_T_min 0.61595
_exptl_absorpt_correction_type multi-scan
_exptl_absorpt_process_details
;
CrysAlisPro 1.171.38.46 (Rigaku Oxford Diffraction, 2015)
Empirical absorption correction using spherical harmonics,
 implemented in SCALE3 ABSPACK scaling algorithm.
;
_exptl_crystal_colour 'clear light white'
_exptl_crystal_colour_lustre clear
_exptl_crystal_colour_modifier light
_exptl_crystal_colour_primary white
_exptl_crystal_density_diffrn 1.490
_exptl_crystal_description plate
_exptl_crystal_F_000 592
_exptl_crystal_size_max 0.1
_exptl_crystal_size_mid 0.1
_exptl_crystal_size_min 0.02
_refine_diff_density_max 1.531
_refine_diff_density_min -0.885
_refine_diff_density_rms 0.166
_refine_ls_extinction_coef .
_refine_ls_extinction_method none
_refine_ls_goodness_of_fit_ref 1.117
_refine_ls_hydrogen_treatment constr
_refine_ls_matrix_type full
_refine_ls_number_parameters 152
_refine_ls_number_reflns 1167
_refine_ls_number_restraints 135
_refine_ls_restrained_S_all 1.061
_refine_ls_R_factor_all 0.0871
_refine_ls_R_factor_gt 0.0813
_refine_ls_shift/su_max 0.000
_refine_ls_shift/su_mean 0.000
_refine_ls_structure_factor_coef Fsqd
_refine_ls_weighting_details 'w=1/[\s^2^(Fo^2^)+(0.1459P)^2^+8.7648P] where P=(Fo^2^+2Fc^2^)/3'
_refine_ls_weighting_scheme calc
_refine_ls_wR_factor_gt 0.2198
_refine_ls_wR_factor_ref 0.2275
_reflns_Friedel_coverage 0.000
_reflns_Friedel_fraction_full .
_reflns_Friedel_fraction_max .
_reflns_number_gt 1052
_reflns_number_total 1167
_reflns_threshold_expression 'I > 2\s(I)'
_cod_data_source_file 41557_2018_113_MOESM3_ESM.cif
_cod_data_source_block m_fe2o_h_collection1_
_cod_database_code 1551904
_chemical_oxdiff_formula FeC20N2H20
_shelx_space_group_comment
;
The symmetry employed for this shelxl refinement is uniquely defined
by the following loop, which should always be used as a source of
symmetry information in preference to the above space-group names.
They are only intended as comments.
;
_reflns_odcompleteness_completeness 98.89
_reflns_odcompleteness_iscentric 1
_reflns_odcompleteness_theta 24.51
_olex2_refinement_description
;
1. Twinned data refinement
 Scales: 0.896(9)
 0.104(9)
2. Fixed Uiso
 At 1.2 times of:
  All C(H) groups
3. Rigid body (RIGU) restrains
 C2, N3, N1, C5, C4, C9, C8, C7, C6
 with sigma for 1-2 distances of 0.002 and sigma for 1-3 distances of 0.002
 C0AA, C4A, C9A, C8A, C7A, C6A, C5A, N1, N3
 with sigma for 1-2 distances of 0.002 and sigma for 1-3 distances of 0.002
4. Others
 Sof(C5)=Sof(C9)=Sof(H9)=Sof(C4)=Sof(C6)=Sof(H6)=Sof(C2)=Sof(H2)=Sof(C8)=
 Sof(H8)=Sof(C7)=Sof(H7)=1-FVAR(1)
 Sof(C7A)=Sof(H7A)=Sof(C8A)=Sof(H8A)=Sof(C6A)=Sof(H6A)=Sof(C9A)=Sof(H9A)=
 Sof(C5A)=Sof(C4A)=Sof(C0AA)=Sof(H0AA)=FVAR(1)
5.a Aromatic/amide H refined with riding coordinates:
 C7A(H7A), C8A(H8A), C6A(H6A), C9A(H9A), C9(H9), C6(H6), C0AA(H0AA), C2(H2),
 C8(H8), C7(H7)
;
_olex2_submission_special_instructions 'No special instructions were received'
_oxdiff_exptl_absorpt_empirical_details
;
Empirical correction (ABSPACK) includes:
- Absorption correction using spherical harmonics
- Frame scaling
;
_oxdiff_exptl_absorpt_empirical_full_max 1.498
_oxdiff_exptl_absorpt_empirical_full_min 0.705

loop_
_space_group_symop_operation_xyz
'x, y, z'
'-x, y, -z+1/2'
'x+1/2, y+1/2, z'
'-x+1/2, y+1/2, -z+1/2'
'-x, -y, -z'
'x, -y, z-1/2'
'-x+1/2, -y+1/2, -z'
'x+1/2, -y+1/2, z-1/2'

loop_
_atom_site_label
_atom_site_type_symbol
_atom_site_fract_x
_atom_site_fract_y
_atom_site_fract_z
_atom_site_U_iso_or_equiv
_atom_site_adp_type
_atom_site_occupancy
_atom_site_site_symmetry_order
_atom_site_calc_flag
_atom_site_refinement_flags_posn
_atom_site_refinement_flags_adp
_atom_site_refinement_flags_occupancy
_atom_site_disorder_assembly
_atom_site_disorder_group
Fe1 Fe 0.5000 0.18420(12) 0.7500 0.0230(5) Uani 1 2 d S T P A .
N3 N 0.8352(6) 0.5303(5) 0.6967(3) 0.0234(10) Uani 1 1 d . U . . .
N1 N 0.6396(6) 0.3365(6) 0.6989(3) 0.0238(10) Uani 1 1 d . U . . .
C7A C 0.8647(18) 0.1505(18) 0.5567(8) 0.029(3) Uani 0.496(7) 1 d . U . A 1
H7A H 0.8680 0.0626 0.5264 0.035 Uiso 0.496(7) 1 calc R . . A 1
C8A C 0.9818(18) 0.2740(18) 0.5550(7) 0.029(3) Uani 0.496(7) 1 d . U . A 1
H8A H 1.0617 0.2633 0.5248 0.035 Uiso 0.496(7) 1 calc R . . A 1
C6A C 0.7468(14) 0.1576(13) 0.6019(6) 0.023(2) Uani 0.496(7) 1 d . U . A 1
H6A H 0.6718 0.0754 0.6031 0.028 Uiso 0.496(7) 1 calc R . . A 1
C9A C 0.9795(14) 0.4106(14) 0.5977(6) 0.024(2) Uani 0.496(7) 1 d . U . A 1
H9A H 1.0534 0.4935 0.5954 0.029 Uiso 0.496(7) 1 calc R . . A 1
C5 C 0.5859(13) 0.4578(13) 0.6461(6) 0.022(2) Uani 0.504(7) 1 d . U . A 2
C9 C 0.6875(15) 0.7037(13) 0.5978(6) 0.025(2) Uani 0.504(7) 1 d . U . A 2
H9 H 0.7701 0.7781 0.5959 0.030 Uiso 0.504(7) 1 calc R . . A 2
C5A C 0.7436(14) 0.2952(13) 0.6466(6) 0.023(2) Uani 0.496(7) 1 d . U . A 1
C4 C 0.7043(13) 0.5716(13) 0.6439(6) 0.024(2) Uani 0.504(7) 1 d . U . A 2
C6 C 0.4351(14) 0.4708(14) 0.6006(6) 0.027(2) Uani 0.504(7) 1 d . U . A 2
H6 H 0.3551 0.3933 0.6013 0.033 Uiso 0.504(7) 1 calc R . . A 2
C4A C 0.8594(13) 0.4168(13) 0.6444(6) 0.0211(19) Uani 0.496(7) 1 d . U . A 1
C0AA C 0.7092(17) 0.4743(16) 0.7285(8) 0.033(3) Uani 0.496(7) 1 d . U . A 1
H0AA H 0.6725 0.5253 0.7675 0.040 Uiso 0.496(7) 1 calc R . . A 1
C2 C 0.7838(16) 0.4000(16) 0.7298(8) 0.033(3) Uani 0.504(7) 1 d . U . A 2
H2 H 0.8417 0.3561 0.7707 0.040 Uiso 0.504(7) 1 calc R . . A 2
C8 C 0.5385(17) 0.7176(18) 0.5545(7) 0.029(3) Uani 0.504(7) 1 d . U . A 2
H8 H 0.5210 0.8052 0.5239 0.034 Uiso 0.504(7) 1 calc R . . A 2
C7 C 0.4134(18) 0.6018(18) 0.5561(8) 0.028(3) Uani 0.504(7) 1 d . U . A 2
H7 H 0.3161 0.6150 0.5268 0.034 Uiso 0.504(7) 1 calc R . . A 2

loop_
_atom_site_aniso_label
_atom_site_aniso_U_11
_atom_site_aniso_U_22
_atom_site_aniso_U_33
_atom_site_aniso_U_23
_atom_site_aniso_U_13
_atom_site_aniso_U_12
Fe1 0.0163(7) 0.0124(7) 0.0408(8) 0.000 0.0047(5) 0.000
N3 0.020(2) 0.0138(19) 0.037(2) 0.0014(15) 0.0056(15) -0.0012(14)
N1 0.020(2) 0.0158(19) 0.036(2) -0.0006(15) 0.0040(16) -0.0018(14)
C7A 0.027(5) 0.020(4) 0.041(5) -0.005(4) 0.008(4) 0.000(4)
C8A 0.026(5) 0.021(4) 0.040(5) -0.005(4) 0.008(4) -0.001(3)
C6A 0.020(4) 0.016(3) 0.034(4) -0.002(3) 0.002(3) 0.001(3)
C9A 0.021(4) 0.018(4) 0.035(4) -0.001(3) 0.004(3) 0.000(3)
C5 0.018(3) 0.014(3) 0.034(4) -0.002(3) 0.006(2) 0.001(2)
C9 0.024(4) 0.016(3) 0.036(4) 0.001(3) 0.004(3) -0.001(3)
C5A 0.022(4) 0.013(3) 0.033(4) 0.001(3) 0.004(3) 0.001(2)
C4 0.020(3) 0.015(3) 0.036(4) 0.000(3) 0.005(3) 0.000(2)
C6 0.020(3) 0.024(4) 0.037(4) 0.001(3) 0.003(3) 0.000(3)
C4A 0.018(3) 0.013(3) 0.032(3) 0.003(2) 0.001(3) 0.003(2)
C0AA 0.035(5) 0.018(4) 0.050(5) -0.013(4) 0.024(4) -0.013(4)
C2 0.021(4) 0.026(4) 0.051(5) 0.018(4) -0.007(4) -0.010(3)
C8 0.025(4) 0.022(4) 0.039(5) 0.002(4) 0.003(3) 0.001(3)
C7 0.023(4) 0.025(4) 0.037(5) 0.001(4) 0.003(4) 0.001(3)

loop_
_atom_type_symbol
_atom_type_description
_atom_type_scat_dispersion_real
_atom_type_scat_dispersion_imag
_atom_type_scat_source
C C 0.0030 0.0010 'International Tables Vol C Tables 4.2.6.8 and 6.1.1.4'
H H 0.0000 0.0000 'International Tables Vol C Tables 4.2.6.8 and 6.1.1.4'
Fe Fe 0.3520 0.8020 'International Tables Vol C Tables 4.2.6.8 and 6.1.1.4'
N N 0.0060 0.0030 'International Tables Vol C Tables 4.2.6.8 and 6.1.1.4'

loop_
_geom_angle_atom_site_label_1
_geom_angle_atom_site_label_2
_geom_angle_atom_site_label_3
_geom_angle
_geom_angle_site_symmetry_1
_geom_angle_site_symmetry_3
N3 Fe1 N3 102.5(3) 3_445 4_646
N1 Fe1 N3 103.42(19) . 4_646
N1 Fe1 N3 123.2(2) . 3_445
N1 Fe1 N3 103.42(19) 2_656 3_445
N1 Fe1 N3 123.2(2) 2_656 4_646
N1 Fe1 N1 103.0(3) . 2_656
C4 N3 Fe1 126.9(5) . 3
C4A N3 Fe1 128.5(6) . 3
C0AA N3 Fe1 120.7(6) . 3
C0AA N3 C4A 105.2(8) . .
C2 N3 Fe1 120.8(6) . 3
C2 N3 C4 104.8(8) . .
C5 N1 Fe1 127.6(5) . .
C5A N1 Fe1 127.0(5) . .
C0AA N1 Fe1 124.6(6) . .
C0AA N1 C5A 102.6(8) . .
C2 N1 Fe1 124.1(6) . .
C2 N1 C5 101.6(7) . .
C8A C7A H7A 119.1 . .
C6A C7A H7A 119.1 . .
C6A C7A C8A 121.8(13) . .
C7A C8A H8A 119.3 . .
C9A C8A C7A 121.5(13) . .
C9A C8A H8A 119.3 . .
C7A C6A H6A 121.2 . .
C7A C6A C5A 117.7(12) . .
C5A C6A H6A 121.2 . .
C8A C9A H9A 121.7 . .
C8A C9A C4A 116.6(11) . .
C4A C9A H9A 121.7 . .
C4 C5 N1 109.8(9) . .
C4 C5 C6 120.7(10) . .
C6 C5 N1 129.5(9) . .
C4 C9 H9 122.0 . .
C4 C9 C8 116.0(11) . .
C8 C9 H9 122.0 . .
C6A C5A N1 131.0(10) . .
C4A C5A N1 108.8(9) . .
C4A C5A C6A 120.2(11) . .
C5 C4 N3 107.8(9) . .
C5 C4 C9 123.0(11) . .
C9 C4 N3 129.2(10) . .
C5 C6 H6 121.2 . .
C7 C6 C5 117.6(11) . .
C7 C6 H6 121.2 . .
N3 C4A C9A 129.5(10) . .
N3 C4A C5A 108.1(9) . .
C5A C4A C9A 122.3(10) . .
N3 C0AA N1 115.0(10) . .
N3 C0AA H0AA 122.5 . .
N1 C0AA H0AA 122.5 . .
N3 C2 N1 115.2(9) . .
N3 C2 H2 122.4 . .
N1 C2 H2 122.4 . .
C9 C8 H8 119.0 . .
C9 C8 C7 122.1(13) . .
C7 C8 H8 119.0 . .
C6 C7 C8 120.6(13) . .
C6 C7 H7 119.7 . .
C8 C7 H7 119.7 . .

loop_
_geom_bond_atom_site_label_1
_geom_bond_atom_site_label_2
_geom_bond_distance
_geom_bond_site_symmetry_2
Fe1 N3 2.049(5) 4_646
Fe1 N3 2.049(5) 3_445
Fe1 N1 2.038(5) 2_656
Fe1 N1 2.038(5) .
N3 Fe1 2.049(5) 3
N3 C4 1.424(12) .
N3 C4A 1.395(12) .
N3 C0AA 1.353(14) .
N3 C2 1.348(13) .
N1 C5 1.448(12) .
N1 C5A 1.428(13) .
N1 C0AA 1.374(13) .
N1 C2 1.376(13) .
C7A H7A 0.9300 .
C7A C8A 1.421(19) .
C7A C6A 1.37(2) .
C8A H8A 0.9300 .
C8A C9A 1.394(19) .
C6A H6A 0.9300 .
C6A C5A 1.423(16) .
C9A H9A 0.9300 .
C9A C4A 1.409(16) .
C5 C4 1.373(16) .
C5 C6 1.435(16) .
C9 H9 0.9300 .
C9 C4 1.397(16) .
C9 C8 1.403(19) .
C5A C4A 1.404(16) .
C6 H6 0.9300 .
C6 C7 1.373(19) .
C0AA H0AA 0.9300 .
C2 H2 0.9300 .
C8 H8 0.9300 .
C8 C7 1.424(19) .
C7 H7 0.9300 .

loop_
_twin_individual_id
_twin_individual_mass_fraction_refined
1 0.896(9)
2 0.104(9)
